data_4319107
loop_
_publ_author_name
'Ho-Chol Chang'
'Hitoshi Miyasaka'
'Susumu Kitagawa'

_publ_section_title
;
 New Molecular Assemblies of Redox Isomers, [CrIII(X4SQ)3-n (X4Cat)n]-n(X
 = Cl and Br; n = 0, 1, and 2), with Metallocenium Cations, [MIIICp2]+ (M
 = Co and Fe): X-ray Crystal Structures and Physical Properties
;
_journal_name_full 'Inorganic Chemistry'
_journal_page_first 146
_journal_page_last 156
_journal_paper_doi 10.1021/ic0003832
_journal_volume 40
_journal_year 2001
_chemical_formula_sum 'C38 H20 Br12 Co2 Cr O6'
_chemical_formula_weight 1701.28
_space_group_IT_number 14
_symmetry_cell_setting monoclinic
_symmetry_Int_Tables_number 14
_symmetry_space_group_name_Hall '-P 2yab'
_symmetry_space_group_name_H-M 'P 1 21/a 1'
_cell_angle_alpha 90
_cell_angle_beta 110.4321(4)
_cell_angle_gamma 90
_cell_formula_units_Z 4
_cell_length_a 13.472(1)
_cell_length_b 20.5443(5)
_cell_length_c 17.6961(3)
_cell_measurement_reflns_used 4
_cell_measurement_temperature 296.2
_cell_measurement_theta_max 27.5
_cell_volume 4589.7(4)
_computing_data_reduction 'teXsan Ver. 1.10'
_computing_publication_material 'teXsan Ver. 1.10'
_computing_structure_refinement 'teXsan Ver. 1.10'
_computing_structure_solution SIR92
_diffrn_measured_fraction_theta_full 0.9920
_diffrn_measured_fraction_theta_max 0.9920
_diffrn_measurement_device_type 'Rigaku/MSC Mercury CCD'
_diffrn_measurement_method \w
_diffrn_radiation_type 'Mo K\a'
_diffrn_radiation_wavelength 0.7107
_diffrn_reflns_av_R_equivalents 0.025
_diffrn_reflns_limit_h_max 17
_diffrn_reflns_limit_h_min 0
_diffrn_reflns_limit_k_max 26
_diffrn_reflns_limit_k_min 0
_diffrn_reflns_limit_l_max 21
_diffrn_reflns_limit_l_min -22
_diffrn_reflns_number 34917
_diffrn_reflns_theta_full 27.17
_diffrn_reflns_theta_max 27.17
_exptl_absorpt_coefficient_mu 11.470
_exptl_absorpt_correction_type none
_exptl_crystal_colour violet
_exptl_crystal_density_diffrn 2.462
_exptl_crystal_density_method 'not measured'
_exptl_crystal_description prismatic
_exptl_crystal_size_max 0.175
_exptl_crystal_size_mid 0.175
_exptl_crystal_size_min 0.125
_refine_diff_density_max 0.91
_refine_diff_density_min -0.69
_refine_ls_extinction_method none
_refine_ls_goodness_of_fit_ref 1.379
_refine_ls_hydrogen_treatment noref
_refine_ls_number_parameters 494
_refine_ls_number_reflns 4266
_refine_ls_R_factor_gt 0.0379
_refine_ls_shift/su_max 0.0084
_refine_ls_structure_factor_coef F
_refine_ls_weighting_details 'w = 1/[\s^2^(Fo) + 0.00022|Fo|^2^]'
_refine_ls_weighting_scheme calc
_refine_ls_wR_factor_ref 0.0410
_reflns_number_gt 4266
_reflns_number_total 10125
_reflns_threshold_expression F^2^>3.0\s(F^2^)
_cod_data_source_file ic0003832_2.cif
_cod_data_source_block (CoIIICp2)2[CrIII(Br4SQ)(Br4Cat)2](2)
_cod_original_cell_volume 4589.8(5)
_cod_original_formula_sum 'C38 H20 Br12 Co2 Cr O6 '
_cod_database_code 4319107

loop_
_symmetry_equiv_pos_as_xyz
x,y,z
1/2-x,1/2+y,-z
-x,-y,-z
1/2+x,1/2-y,z

loop_
_atom_site_label
_atom_site_type_symbol
_atom_site_fract_x
_atom_site_fract_y
_atom_site_fract_z
_atom_site_U_iso_or_equiv
_atom_site_adp_type
_atom_site_occupancy
_atom_site_calc_flag
_atom_site_refinement_flags
_atom_site_disorder_assembly
_atom_site_disorder_group
Br(1) Br 0.63887(8) 0.10676(5) -0.02449(6) 0.0569(3) Uani 1.00 d . . .
Br(2) Br 0.53736(9) 0.24885(5) -0.09974(6) 0.0621(3) Uani 1.00 d . . .
Br(3) Br 0.4297(1) 0.34189(6) 0.00320(8) 0.0911(5) Uani 1.00 d . . .
Br(4) Br 0.4139(1) 0.28660(6) 0.17540(7) 0.0712(4) Uani 1.00 d . . .
Br(5) Br 0.22458(8) -0.03515(6) 0.16192(6) 0.0622(3) Uani 1.00 d . . .
Br(6) Br 0.2517(1) -0.18869(6) 0.22706(8) 0.0821(4) Uani 1.00 d . . .
Br(7) Br 0.4914(1) -0.24803(6) 0.31921(7) 0.0862(4) Uani 1.00 d . . .
Br(8) Br 0.70074(9) -0.15777(6) 0.32892(7) 0.0753(4) Uani 1.00 d . . .
Br(9) Br 0.60134(9) 0.07301(7) 0.52542(6) 0.0826(4) Uani 1.00 d . . .
Br(10) Br 0.8527(1) 0.08833(7) 0.64504(6) 0.0830(4) Uani 1.00 d . . .
Br(11) Br 1.04041(8) 0.09462(6) 0.56515(7) 0.0758(4) Uani 1.00 d . . .
Br(12) Br 0.97079(8) 0.09570(6) 0.36540(7) 0.0712(4) Uani 1.00 d . . .
Co(1) Co 0.78560(10) -0.07222(6) 0.09855(7) 0.0451(4) Uani 1.00 d . . .
Co(2) Co 0.2627(1) 0.16838(7) 0.34503(10) 0.0703(5) Uani 1.00 d . . .
Cr(1) Cr 0.5839(1) 0.06695(7) 0.23866(8) 0.0394(4) Uani 1.00 d . . .
O(1) O 0.5974(5) 0.0787(3) 0.1332(3) 0.043(2) Uani 1.00 d . . .
O(2) O 0.5232(5) 0.1541(3) 0.2175(3) 0.045(2) Uani 1.00 d . . .
O(3) O 0.4434(4) 0.0277(3) 0.1993(3) 0.040(2) Uani 1.00 d . . .
O(4) O 0.6286(4) -0.0227(3) 0.2576(3) 0.043(2) Uani 1.00 d . . .
O(5) O 0.5851(4) 0.0732(3) 0.3483(3) 0.045(2) Uani 1.00 d . . .
O(6) O 0.7316(4) 0.0915(3) 0.2874(3) 0.047(2) Uani 1.00 d . . .
C(1) C 0.5693(6) 0.1380(4) 0.1031(5) 0.036(2) Uani 1.00 d . . .
C(2) C 0.5774(6) 0.1614(4) 0.0323(5) 0.038(3) Uani 1.00 d . . .
C(3) C 0.5353(7) 0.2224(4) 0.0022(5) 0.041(3) Uani 1.00 d . . .
C(4) C 0.4894(7) 0.2602(4) 0.0437(5) 0.047(3) Uani 1.00 d . . .
C(5) C 0.4838(7) 0.2389(4) 0.1172(5) 0.042(3) Uani 1.00 d . . .
C(6) C 0.5250(6) 0.1775(4) 0.1484(5) 0.039(3) Uani 1.00 d . . .
C(7) C 0.4472(7) -0.0334(5) 0.2239(5) 0.037(3) Uani 1.00 d . . .
C(8) C 0.3593(7) -0.0717(5) 0.2150(5) 0.047(3) Uani 1.00 d . . .
C(9) C 0.3713(8) -0.1356(5) 0.2419(5) 0.052(3) Uani 1.00 d . . .
C(10) C 0.4724(9) -0.1622(5) 0.2782(5) 0.055(3) Uani 1.00 d . . .
C(11) C 0.5614(7) -0.1254(5) 0.2848(5) 0.050(3) Uani 1.00 d . . .
C(12) C 0.5505(7) -0.0606(4) 0.2579(5) 0.042(3) Uani 1.00 d . . .
C(13) C 0.6826(7) 0.0773(4) 0.3992(5) 0.038(3) Uani 1.00 d . . .
C(14) C 0.7118(7) 0.0786(4) 0.4830(5) 0.044(3) Uani 1.00 d . . .
C(15) C 0.8165(8) 0.0843(5) 0.5328(5) 0.050(3) Uani 1.00 d . . .
C(16) C 0.8969(7) 0.0883(4) 0.4989(5) 0.048(3) Uani 1.00 d . . .
C(17) C 0.8692(7) 0.0884(4) 0.4159(5) 0.046(3) Uani 1.00 d . . .
C(18) C 0.7635(7) 0.0847(4) 0.3659(5) 0.039(3) Uani 1.00 d . . .
C(19) C 0.8399(9) 0.0121(6) 0.1560(10) 0.080(4) Uani 1.00 d . . .
C(20) C 0.892(1) -0.0026(9) 0.1017(8) 0.099(5) Uani 1.00 d . . .
C(21) C 0.943(1) -0.064(1) 0.130(1) 0.113(7) Uani 1.00 d . . .
C(22) C 0.918(1) -0.0813(7) 0.194(1) 0.103(5) Uani 1.00 d . . .
C(23) C 0.857(1) -0.0361(8) 0.2090(7) 0.083(5) Uani 1.00 d . . .
C(24) C 0.6277(8) -0.0626(5) 0.0462(8) 0.071(4) Uani 1.00 d . . .
C(25) C 0.6711(9) -0.0759(6) -0.0133(6) 0.072(4) Uani 1.00 d . . .
C(26) C 0.7244(9) -0.1354(6) 0.0061(7) 0.068(4) Uani 1.00 d . . .
C(27) C 0.7130(8) -0.1599(5) 0.0745(7) 0.062(3) Uani 1.00 d . . .
C(28) C 0.6523(8) -0.1138(6) 0.1000(6) 0.065(4) Uani 1.00 d . . .
C(29) C 0.212(1) 0.1410(8) 0.2281(8) 0.107(6) Uani 1.00 d . . .
C(30) C 0.320(1) 0.1290(7) 0.2636(10) 0.099(6) Uani 1.00 d . . .
C(31) C 0.332(1) 0.0863(7) 0.3285(10) 0.099(6) Uani 1.00 d . . .
C(32) C 0.232(1) 0.0719(7) 0.330(1) 0.112(6) Uani 1.00 d . . .
C(33) C 0.160(1) 0.1068(9) 0.270(1) 0.105(6) Uani 1.00 d . . .
C(34) C 0.277(1) 0.2653(6) 0.3500(8) 0.1365 Uiso 1.00 d . . .
C(35) C 0.3656(9) 0.2354(7) 0.4066(10) 0.1365 Uiso 1.00 d . . .
C(36) C 0.330(1) 0.1988(7) 0.4589(7) 0.1365 Uiso 1.00 d . . .
C(37) C 0.220(1) 0.2060(7) 0.4347(9) 0.1365 Uiso 1.00 d . . .
C(38) C 0.1876(9) 0.2471(7) 0.3674(9) 0.1365 Uiso 1.00 d . . .
H(1) H 0.7974 0.0517 0.1530 0.0944 Uiso 1.00 calc . . .
H(2) H 0.8920 0.0218 0.0546 0.1187 Uiso 1.00 calc . . .
H(3) H 0.9873 -0.0880 0.1080 0.1209 Uiso 1.00 calc . . .
H(4) H 0.9378 -0.1216 0.2270 0.1199 Uiso 1.00 calc . . .
H(5) H 0.8269 -0.0358 0.2521 0.0975 Uiso 1.00 calc . . .
H(6) H 0.5878 -0.0240 0.0511 0.0844 Uiso 1.00 calc . . .
H(7) H 0.6645 -0.0484 -0.0586 0.0856 Uiso 1.00 calc . . .
H(8) H 0.7620 -0.1562 -0.0255 0.0862 Uiso 1.00 calc . . .
H(9) H 0.7413 -0.2008 0.1011 0.0795 Uiso 1.00 calc . . .
H(10) H 0.6312 -0.1181 0.1478 0.0786 Uiso 1.00 calc . . .
H(11) H 0.1800 0.1694 0.1793 0.1252 Uiso 1.00 calc . . .
H(12) H 0.3791 0.1461 0.2508 0.1108 Uiso 1.00 calc . . .
H(13) H 0.3985 0.0696 0.3651 0.1121 Uiso 1.00 calc . . .
H(14) H 0.2132 0.0411 0.3658 0.1290 Uiso 1.00 calc . . .
H(15) H 0.0844 0.1089 0.2588 0.1177 Uiso 1.00 calc . . .
H(16) H 0.2669 0.2933 0.3038 0.1600 Uiso 1.00 calc . . .
H(17) H 0.4322 0.2432 0.4019 0.1600 Uiso 1.00 calc . . .
H(18) H 0.3800 0.1762 0.5011 0.1600 Uiso 1.00 calc . . .
H(19) H 0.1824 0.1850 0.4644 0.1600 Uiso 1.00 calc . . .
H(20) H 0.1125 0.2573 0.3424 0.1600 Uiso 1.00 calc . . .

loop_
_atom_site_aniso_label
_atom_site_aniso_U_11
_atom_site_aniso_U_22
_atom_site_aniso_U_33
_atom_site_aniso_U_12
_atom_site_aniso_U_13
_atom_site_aniso_U_23
Br(1) 0.0646(7) 0.0639(7) 0.0526(6) 0.0144(6) 0.0335(5) 0.0057(5)
Br(2) 0.0825(8) 0.0586(7) 0.0520(6) 0.0034(6) 0.0321(5) 0.0149(5)
Br(3) 0.143(1) 0.0587(8) 0.0894(8) 0.0426(8) 0.0628(9) 0.0289(6)
Br(4) 0.0971(9) 0.0586(7) 0.0723(7) 0.0213(6) 0.0478(7) 0.0019(6)
Br(5) 0.0400(6) 0.0712(8) 0.0718(7) -0.0072(5) 0.0151(5) -0.0160(6)
Br(6) 0.0881(9) 0.0664(8) 0.1092(10) -0.0357(7) 0.0562(8) -0.0228(7)
Br(7) 0.127(1) 0.0478(7) 0.0803(8) -0.0117(7) 0.0312(8) 0.0113(6)
Br(8) 0.0697(8) 0.0655(8) 0.0831(8) 0.0199(6) 0.0172(6) 0.0233(6)
Br(9) 0.0640(7) 0.139(1) 0.0526(6) -0.0062(8) 0.0296(5) 0.0094(7)
Br(10) 0.0839(9) 0.117(1) 0.0376(5) -0.0197(8) 0.0084(5) -0.0057(6)
Br(11) 0.0468(6) 0.1001(10) 0.0621(6) -0.0076(6) -0.0043(5) -0.0044(6)
Br(12) 0.0445(6) 0.1023(10) 0.0711(7) -0.0120(6) 0.0255(5) -0.0068(6)
Co(1) 0.0384(7) 0.0450(8) 0.0436(7) -0.0011(6) 0.0039(5) -0.0004(6)
Co(2) 0.067(1) 0.0519(9) 0.103(1) 0.0048(8) 0.0441(9) 0.0026(8)
Cr(1) 0.0349(8) 0.0464(9) 0.0353(7) -0.0022(7) 0.0104(6) 0.0037(7)
O(1) 0.050(4) 0.040(4) 0.038(3) 0.004(3) 0.016(3) 0.004(3)
O(2) 0.057(4) 0.043(4) 0.040(3) 0.002(3) 0.024(3) 0.001(3)
O(3) 0.036(3) 0.043(4) 0.039(3) -0.004(3) 0.010(3) 0.002(3)
O(4) 0.038(3) 0.044(4) 0.047(3) 0.003(3) 0.016(3) 0.006(3)
O(5) 0.034(3) 0.054(4) 0.044(3) -0.005(3) 0.010(3) 0.001(3)
O(6) 0.044(4) 0.061(4) 0.035(3) -0.007(3) 0.014(3) 0.000(3)
C(1) 0.028(5) 0.040(6) 0.036(5) -0.003(4) 0.006(4) -0.003(4)
C(2) 0.039(5) 0.036(5) 0.040(5) -0.004(4) 0.015(4) -0.001(4)
C(3) 0.046(5) 0.039(5) 0.037(5) -0.004(4) 0.016(4) -0.002(4)
C(4) 0.054(6) 0.040(6) 0.046(5) 0.012(5) 0.018(5) 0.003(4)
C(5) 0.047(6) 0.040(6) 0.040(5) -0.001(4) 0.016(4) -0.012(4)
C(6) 0.036(5) 0.043(6) 0.037(5) -0.003(4) 0.014(4) 0.004(4)
C(7) 0.036(5) 0.047(6) 0.030(4) -0.002(5) 0.013(4) -0.003(4)
C(8) 0.049(6) 0.049(6) 0.044(5) -0.007(5) 0.019(4) -0.006(5)
C(9) 0.051(6) 0.067(7) 0.042(5) -0.020(6) 0.023(5) -0.015(5)
C(10) 0.081(8) 0.043(6) 0.049(6) -0.009(6) 0.035(6) -0.004(5)
C(11) 0.054(6) 0.052(7) 0.039(5) 0.008(5) 0.010(5) 0.006(5)
C(12) 0.052(6) 0.042(6) 0.032(5) -0.004(5) 0.013(4) 0.001(4)
C(13) 0.038(5) 0.039(5) 0.035(5) -0.007(4) 0.010(4) -0.003(4)
C(14) 0.043(5) 0.040(6) 0.052(6) -0.001(4) 0.021(5) 0.011(4)
C(15) 0.055(6) 0.053(6) 0.039(5) -0.007(5) 0.013(5) -0.004(4)
C(16) 0.039(5) 0.052(6) 0.038(5) -0.003(5) -0.005(4) -0.007(4)
C(17) 0.042(5) 0.052(6) 0.045(5) -0.001(5) 0.014(4) -0.001(4)
C(18) 0.035(5) 0.040(5) 0.039(5) -0.002(4) 0.009(4) -0.006(4)
C(19) 0.047(7) 0.056(8) 0.11(1) -0.008(6) -0.002(8) -0.018(8)
C(20) 0.09(1) 0.11(1) 0.083(9) -0.07(1) 0.015(8) 0.009(9)
C(21) 0.042(8) 0.13(2) 0.18(2) -0.021(9) 0.05(1) -0.09(1)
C(22) 0.054(9) 0.08(1) 0.12(1) 0.015(8) -0.044(9) -0.016(10)
C(23) 0.086(10) 0.10(1) 0.048(7) -0.015(9) 0.010(6) -0.013(7)
C(24) 0.038(6) 0.051(7) 0.096(9) -0.005(5) -0.012(6) 0.001(7)
C(25) 0.067(8) 0.084(10) 0.048(6) -0.014(7) -0.002(6) 0.017(6)
C(26) 0.069(8) 0.072(8) 0.062(7) -0.013(7) 0.020(6) -0.019(6)
C(27) 0.056(7) 0.043(6) 0.080(8) -0.015(5) 0.016(6) 0.003(6)
C(28) 0.055(7) 0.072(8) 0.072(7) -0.018(6) 0.027(6) -0.009(6)
C(29) 0.11(1) 0.12(1) 0.09(1) 0.02(1) 0.041(10) -0.015(9)
C(30) 0.10(1) 0.10(1) 0.12(1) 0.017(9) 0.08(1) 0.009(9)
C(31) 0.069(9) 0.09(1) 0.14(1) 0.012(8) 0.034(9) -0.026(10)
C(32) 0.11(1) 0.07(1) 0.15(1) -0.002(9) 0.04(1) 0.001(9)
C(33) 0.075(10) 0.13(1) 0.13(1) -0.023(10) 0.066(10) -0.04(1)

loop_
_atom_type_symbol
_atom_type_description
_atom_type_scat_dispersion_real
_atom_type_scat_dispersion_imag
_atom_type_scat_source
Co Co 0.349 0.972
;International Tables for Crystallography

(1992, Vol. C, Tables 4.2.6.8 and 6.1.1.1)

;
Cr Cr 0.321 0.624
;International Tables for Crystallography

(1992, Vol. C, Tables 4.2.6.8 and 6.1.1.1)

;
Br Br -0.290 2.459
;International Tables for Crystallography

(1992, Vol. C, Tables 4.2.6.8 and 6.1.1.1)

;
O O 0.011 0.006
;International Tables for Crystallography

(1992, Vol. C, Tables 4.2.6.8 and 6.1.1.1)

;
C C 0.003 0.002
;International Tables for Crystallography

(1992, Vol. C, Tables 4.2.6.8 and 6.1.1.1)

;
H H 0.000 0.000
;International Tables for Crystallography

(1992, Vol. C, Table 6.1.1.2)

;

loop_
_geom_angle_atom_site_label_1
_geom_angle_atom_site_label_2
_geom_angle_atom_site_label_3
_geom_angle
_geom_angle_site_symmetry_1
_geom_angle_site_symmetry_2
_geom_angle_site_symmetry_3
_geom_angle_publ_flag
C(19) Co(1) C(20) 40.8(7) . 1_555 1_555 yes
C(19) Co(1) C(21) 67.7(7) . 1_555 1_555 yes
C(19) Co(1) C(22) 65.9(5) . 1_555 1_555 yes
C(19) Co(1) C(23) 38.7(6) . 1_555 1_555 yes
C(19) Co(1) C(24) 106.7(5) . 1_555 1_555 yes
C(19) Co(1) C(25) 122.7(5) . 1_555 1_555 yes
C(19) Co(1) C(26) 159.0(6) . 1_555 1_555 yes
C(19) Co(1) C(27) 159.5(6) . 1_555 1_555 yes
C(19) Co(1) C(28) 122.1(6) . 1_555 1_555 yes
C(20) Co(1) C(21) 41.8(8) . 1_555 1_555 yes
C(20) Co(1) C(22) 68.1(6) . 1_555 1_555 yes
C(20) Co(1) C(23) 67.1(6) . 1_555 1_555 yes
C(20) Co(1) C(24) 124.8(6) . 1_555 1_555 yes
C(20) Co(1) C(25) 110.0(5) . 1_555 1_555 yes
C(20) Co(1) C(26) 124.3(6) . 1_555 1_555 yes
C(20) Co(1) C(27) 158.0(7) . 1_555 1_555 yes
C(20) Co(1) C(28) 159.8(6) . 1_555 1_555 yes
C(21) Co(1) C(22) 39.6(9) . 1_555 1_555 yes
C(21) Co(1) C(23) 66.0(9) . 1_555 1_555 yes
C(21) Co(1) C(24) 164.8(8) . 1_555 1_555 yes
C(21) Co(1) C(25) 129.7(8) . 1_555 1_555 yes
C(21) Co(1) C(26) 111.9(8) . 1_555 1_555 yes
C(21) Co(1) C(27) 121.7(7) . 1_555 1_555 yes
C(21) Co(1) C(28) 154.8(7) . 1_555 1_555 yes
C(22) Co(1) C(23) 38.5(7) . 1_555 1_555 yes
C(22) Co(1) C(24) 152.6(7) . 1_555 1_555 yes
C(22) Co(1) C(25) 165.8(7) . 1_555 1_555 yes
C(22) Co(1) C(26) 128.2(6) . 1_555 1_555 yes
C(22) Co(1) C(27) 108.6(5) . 1_555 1_555 yes
C(22) Co(1) C(28) 119.3(6) . 1_555 1_555 yes
C(23) Co(1) C(24) 119.2(6) . 1_555 1_555 yes
C(23) Co(1) C(25) 155.0(6) . 1_555 1_555 yes
C(23) Co(1) C(26) 162.0(6) . 1_555 1_555 yes
C(23) Co(1) C(27) 124.8(6) . 1_555 1_555 yes
C(23) Co(1) C(28) 106.1(6) . 1_555 1_555 yes
C(24) Co(1) C(25) 40.3(6) . 1_555 1_555 yes
C(24) Co(1) C(26) 67.9(5) . 1_555 1_555 yes
C(24) Co(1) C(27) 68.6(4) . 1_555 1_555 yes
C(24) Co(1) C(28) 40.2(5) . 1_555 1_555 yes
C(25) Co(1) C(26) 40.2(5) . 1_555 1_555 yes
C(25) Co(1) C(27) 67.5(5) . 1_555 1_555 yes
C(25) Co(1) C(28) 67.5(5) . 1_555 1_555 yes
C(26) Co(1) C(27) 39.5(5) . 1_555 1_555 yes
C(26) Co(1) C(28) 67.8(5) . 1_555 1_555 yes
C(27) Co(1) C(28) 41.5(5) . 1_555 1_555 yes
C(29) Co(2) C(30) 40.3(7) . 1_555 1_555 yes
C(29) Co(2) C(31) 67.8(6) . 1_555 1_555 yes
C(29) Co(2) C(32) 67.1(7) . 1_555 1_555 yes
C(29) Co(2) C(33) 40.0(8) . 1_555 1_555 yes
C(29) Co(2) C(44) 109.4(6) . 1_555 1_555 yes
C(29) Co(2) C(40) 114.4(6) . 1_555 1_555 yes
C(29) Co(2) C(47) 145.2(6) . 1_555 1_555 yes
C(29) Co(2) C(48) 173.4(7) . 1_555 1_555 yes
C(29) Co(2) C(49) 133.6(7) . 1_555 1_555 yes
C(30) Co(2) C(31) 40.9(7) . 1_555 1_555 yes
C(30) Co(2) C(32) 67.9(8) . 1_555 1_555 yes
C(30) Co(2) C(33) 67.7(7) . 1_555 1_555 yes
C(30) Co(2) C(44) 111.4(6) . 1_555 1_555 yes
C(30) Co(2) C(40) 142.5(6) . 1_555 1_555 yes
C(30) Co(2) C(47) 174.5(5) . 1_555 1_555 yes
C(30) Co(2) C(48) 133.9(6) . 1_555 1_555 yes
C(30) Co(2) C(49) 107.6(6) . 1_555 1_555 yes
C(31) Co(2) C(32) 40.4(8) . 1_555 1_555 yes
C(31) Co(2) C(33) 67.6(6) . 1_555 1_555 yes
C(31) Co(2) C(44) 141.9(7) . 1_555 1_555 yes
C(31) Co(2) C(40) 176.5(7) . 1_555 1_555 yes
C(31) Co(2) C(47) 136.1(6) . 1_555 1_555 yes
C(31) Co(2) C(48) 109.6(5) . 1_555 1_555 yes
C(31) Co(2) C(49) 112.1(5) . 1_555 1_555 yes
C(32) Co(2) C(33) 39.7(7) . 1_555 1_555 yes
C(32) Co(2) C(44) 175.5(5) . 1_555 1_555 yes
C(32) Co(2) C(40) 137.4(7) . 1_555 1_555 yes
C(32) Co(2) C(47) 112.6(7) . 1_555 1_555 yes
C(32) Co(2) C(48) 115.2(6) . 1_555 1_555 yes
C(32) Co(2) C(49) 143.7(6) . 1_555 1_555 yes
C(33) Co(2) C(44) 135.8(6) . 1_555 1_555 yes
C(33) Co(2) C(40) 112.2(6) . 1_555 1_555 yes
C(33) Co(2) C(47) 116.4(7) . 1_555 1_555 yes
C(33) Co(2) C(48) 145.5(7) . 1_555 1_555 yes
C(33) Co(2) C(49) 173.7(7) . 1_555 1_555 yes
C(44) Co(2) C(40) 40.7(6) . 1_555 1_555 yes
C(44) Co(2) C(47) 68.5(6) . 1_555 1_555 yes
C(44) Co(2) C(48) 68.6(5) . 1_555 1_555 yes
C(44) Co(2) C(49) 40.8(5) . 1_555 1_555 yes
C(40) Co(2) C(47) 40.6(5) . 1_555 1_555 yes
C(40) Co(2) C(48) 68.5(5) . 1_555 1_555 yes
C(40) Co(2) C(49) 68.6(4) . 1_555 1_555 yes
C(47) Co(2) C(48) 40.7(5) . 1_555 1_555 yes
C(47) Co(2) C(49) 68.6(5) . 1_555 1_555 yes
C(48) Co(2) C(49) 40.8(6) . 1_555 1_555 yes
O(1) Cr(1) O(2) 82.9(3) . 1_555 1_555 yes
O(1) Cr(1) O(3) 96.5(2) . 1_555 1_555 yes
O(1) Cr(1) O(4) 99.0(3) . 1_555 1_555 yes
O(1) Cr(1) O(5) 167.8(3) . 1_555 1_555 yes
O(1) Cr(1) O(6) 88.3(3) . 1_555 1_555 yes
O(2) Cr(1) O(3) 91.3(2) . 1_555 1_555 yes
O(2) Cr(1) O(4) 173.8(3) . 1_555 1_555 yes
O(2) Cr(1) O(5) 89.3(3) . 1_555 1_555 yes
O(2) Cr(1) O(6) 98.2(3) . 1_555 1_555 yes
O(3) Cr(1) O(4) 82.6(2) . 1_555 1_555 yes
O(3) Cr(1) O(5) 93.0(2) . 1_555 1_555 yes
O(3) Cr(1) O(6) 169.9(3) . 1_555 1_555 yes
O(4) Cr(1) O(5) 89.8(3) . 1_555 1_555 yes
O(4) Cr(1) O(6) 87.8(2) . 1_555 1_555 yes
O(5) Cr(1) O(6) 83.6(2) . 1_555 1_555 yes
Cr(1) O(1) C(1) 112.8(5) . 1_555 1_555 yes
Cr(1) O(2) C(6) 111.7(6) . 1_555 1_555 yes
Cr(1) O(3) C(7) 110.8(5) . 1_555 1_555 yes
Cr(1) O(4) C(12) 111.4(6) . 1_555 1_555 yes
Cr(1) O(5) C(13) 110.4(6) . 1_555 1_555 yes
Cr(1) O(6) C(18) 110.5(6) . 1_555 1_555 yes
O(1) C(1) C(2) 125.5(8) . 1_555 1_555 yes
O(1) C(1) C(6) 114.6(8) . 1_555 1_555 yes
C(2) C(1) C(6) 119.8(8) . 1_555 1_555 yes
Br(1) C(2) C(1) 117.7(6) . 1_555 1_555 yes
Br(1) C(2) C(3) 121.7(7) . 1_555 1_555 yes
C(1) C(2) C(3) 120.5(9) . 1_555 1_555 yes
Br(2) C(3) C(2) 118.7(7) . 1_555 1_555 yes
Br(2) C(3) C(4) 120.8(6) . 1_555 1_555 yes
C(2) C(3) C(4) 120.4(9) . 1_555 1_555 yes
Br(3) C(4) C(3) 121.1(7) . 1_555 1_555 yes
Br(3) C(4) C(5) 118.4(7) . 1_555 1_555 yes
C(3) C(4) C(5) 120.5(8) . 1_555 1_555 yes
Br(4) C(5) C(4) 122.9(7) . 1_555 1_555 yes
Br(4) C(5) C(6) 116.9(7) . 1_555 1_555 yes
C(4) C(5) C(6) 120.1(9) . 1_555 1_555 yes
O(2) C(6) C(1) 117.7(7) . 1_555 1_555 yes
O(2) C(6) C(5) 123.7(9) . 1_555 1_555 yes
C(1) C(6) C(5) 118.6(8) . 1_555 1_555 yes
O(3) C(7) C(8) 124.6(7) . 1_555 1_555 yes
O(3) C(7) C(12) 115.5(8) . 1_555 1_555 yes
C(8) C(7) C(12) 119.8(8) . 1_555 1_555 yes
Br(5) C(8) C(7) 117.9(7) . 1_555 1_555 yes
Br(5) C(8) C(9) 121.7(7) . 1_555 1_555 yes
C(7) C(8) C(9) 120.4(8) . 1_555 1_555 yes
Br(6) C(9) C(8) 120.5(7) . 1_555 1_555 yes
Br(6) C(9) C(10) 119.0(8) . 1_555 1_555 yes
C(8) C(9) C(10) 120.4(10) . 1_555 1_555 yes
Br(7) C(10) C(9) 121.4(8) . 1_555 1_555 yes
Br(7) C(10) C(11) 118.6(8) . 1_555 1_555 yes
C(9) C(10) C(11) 120.0(9) . 1_555 1_555 yes
Br(8) C(11) C(10) 123.3(7) . 1_555 1_555 yes
Br(8) C(11) C(12) 116.5(7) . 1_555 1_555 yes
C(10) C(11) C(12) 120.2(9) . 1_555 1_555 yes
O(4) C(12) C(7) 115.6(8) . 1_555 1_555 yes
O(4) C(12) C(11) 125.2(8) . 1_555 1_555 yes
C(7) C(12) C(11) 119.1(9) . 1_555 1_555 yes
O(5) C(13) C(14) 125.1(9) . 1_555 1_555 yes
O(5) C(13) C(18) 117.0(7) . 1_555 1_555 yes
C(14) C(13) C(18) 117.8(7) . 1_555 1_555 yes
Br(9) C(14) C(13) 116.9(6) . 1_555 1_555 yes
Br(9) C(14) C(15) 121.4(7) . 1_555 1_555 yes
C(13) C(14) C(15) 121.7(10) . 1_555 1_555 yes
Br(10) C(15) C(14) 120.6(8) . 1_555 1_555 yes
Br(10) C(15) C(16) 119.5(6) . 1_555 1_555 yes
C(14) C(15) C(16) 119.8(8) . 1_555 1_555 yes
Br(11) C(16) C(15) 120.9(6) . 1_555 1_555 yes
Br(11) C(16) C(17) 119.9(8) . 1_555 1_555 yes
C(15) C(16) C(17) 119.3(8) . 1_555 1_555 yes
Br(12) C(17) C(16) 122.2(7) . 1_555 1_555 yes
Br(12) C(17) C(18) 117.0(7) . 1_555 1_555 yes
C(16) C(17) C(18) 120.8(9) . 1_555 1_555 yes
O(6) C(18) C(13) 115.9(7) . 1_555 1_555 yes
O(6) C(18) C(17) 123.6(9) . 1_555 1_555 yes
C(13) C(18) C(17) 120.4(8) . 1_555 1_555 yes
Co(1) C(19) C(20) 69.5(9) . 1_555 1_555 yes
Co(1) C(19) C(23) 70.0(8) . 1_555 1_555 yes
C(20) C(19) C(23) 108(1) . 1_555 1_555 yes
Co(1) C(20) C(19) 69.7(9) . 1_555 1_555 yes
Co(1) C(20) C(21) 68.7(10) . 1_555 1_555 yes
C(19) C(20) C(21) 104(1) . 1_555 1_555 yes
Co(1) C(21) C(20) 69.5(9) . 1_555 1_555 yes
Co(1) C(21) C(22) 69.9(10) . 1_555 1_555 yes
C(20) C(21) C(22) 107(1) . 1_555 1_555 yes
Co(1) C(22) C(21) 70.5(9) . 1_555 1_555 yes
Co(1) C(22) C(23) 70.9(8) . 1_555 1_555 yes
C(21) C(22) C(23) 109(1) . 1_555 1_555 yes
Co(1) C(23) C(19) 71.3(8) . 1_555 1_555 yes
Co(1) C(23) C(22) 70.5(9) . 1_555 1_555 yes
C(19) C(23) C(22) 110(1) . 1_555 1_555 yes
Co(1) C(24) C(25) 71.0(6) . 1_555 1_555 yes
Co(1) C(24) C(28) 69.3(6) . 1_555 1_555 yes
C(25) C(24) C(28) 107(1) . 1_555 1_555 yes
Co(1) C(25) C(24) 68.7(6) . 1_555 1_555 yes
Co(1) C(25) C(26) 69.2(6) . 1_555 1_555 yes
C(24) C(25) C(26) 107(1) . 1_555 1_555 yes
Co(1) C(26) C(25) 70.6(7) . 1_555 1_555 yes
Co(1) C(26) C(27) 70.1(6) . 1_555 1_555 yes
C(25) C(26) C(27) 109(1) . 1_555 1_555 yes
Co(1) C(27) C(26) 70.3(7) . 1_555 1_555 yes
Co(1) C(27) C(28) 68.3(6) . 1_555 1_555 yes
C(26) C(27) C(28) 106.8(10) . 1_555 1_555 yes
Co(1) C(28) C(24) 70.5(7) . 1_555 1_555 yes
Co(1) C(28) C(27) 70.2(7) . 1_555 1_555 yes
C(24) C(28) C(27) 108(1) . 1_555 1_555 yes
Co(2) C(29) C(30) 70.3(9) . 1_555 1_555 yes
Co(2) C(29) C(33) 69.1(9) . 1_555 1_555 yes
C(30) C(29) C(33) 108(1) . 1_555 1_555 yes
Co(2) C(30) C(29) 69(1) . 1_555 1_555 yes
Co(2) C(30) C(31) 68(1) . 1_555 1_555 yes
C(29) C(30) C(31) 106(1) . 1_555 1_555 yes
Co(2) C(31) C(30) 70.7(10) . 1_555 1_555 yes
Co(2) C(31) C(32) 70.8(9) . 1_555 1_555 yes
C(30) C(31) C(32) 108(1) . 1_555 1_555 yes
Co(2) C(32) C(31) 68.9(9) . 1_555 1_555 yes
Co(2) C(32) C(33) 69.1(9) . 1_555 1_555 yes
C(31) C(32) C(33) 107(1) . 1_555 1_555 yes
Co(2) C(33) C(29) 70.9(9) . 1_555 1_555 yes
Co(2) C(33) C(32) 71.2(9) . 1_555 1_555 yes
C(29) C(33) C(32) 109(1) . 1_555 1_555 yes
Co(2) C(44) C(40) 69.9(7) . 1_555 1_555 yes
Co(2) C(44) C(49) 69.4(7) . 1_555 1_555 yes
C(40) C(44) C(49) 107(1) . 1_555 1_555 yes
Co(2) C(40) C(44) 69.4(7) . 1_555 1_555 yes
Co(2) C(40) C(47) 69.6(8) . 1_555 1_555 yes
C(44) C(40) C(47) 108.0(9) . 1_555 1_555 yes
Co(2) C(47) C(40) 69.7(8) . 1_555 1_555 yes
Co(2) C(47) C(48) 69.4(8) . 1_555 1_555 yes
C(40) C(47) C(48) 108(1) . 1_555 1_555 yes
Co(2) C(48) C(47) 69.9(7) . 1_555 1_555 yes
Co(2) C(48) C(49) 69.5(7) . 1_555 1_555 yes
C(47) C(48) C(49) 108.0(10) . 1_555 1_555 yes
Co(2) C(49) C(44) 69.8(6) . 1_555 1_555 yes
Co(2) C(49) C(48) 69.7(6) . 1_555 1_555 yes
C(44) C(49) C(48) 108(1) . 1_555 1_555 yes

loop_
_geom_bond_atom_site_label_1
_geom_bond_atom_site_label_2
_geom_bond_distance
_geom_bond_site_symmetry_1
_geom_bond_site_symmetry_2
_geom_bond_publ_flag
Br(1) C(2) 1.882(10) . . yes
Br(2) C(3) 1.894(9) . . yes
Br(3) C(4) 1.891(9) . . yes
Br(4) C(5) 1.89(1) . . yes
Br(5) C(8) 1.884(9) . . yes
Br(6) C(9) 1.89(1) . . yes
Br(7) C(10) 1.890(10) . . yes
Br(8) C(11) 1.885(9) . . yes
Br(9) C(14) 1.89(1) . . yes
Br(10) C(15) 1.875(9) . . yes
Br(11) C(16) 1.884(8) . . yes
Br(12) C(17) 1.88(1) . . yes
Co(1) C(19) 2.01(1) . . yes
Co(1) C(20) 2.01(2) . . yes
Co(1) C(21) 2.00(1) . . yes
Co(1) C(22) 1.99(1) . . yes
Co(1) C(23) 2.00(1) . . yes
Co(1) C(24) 2.011(10) . . yes
Co(1) C(25) 2.042(10) . . yes
Co(1) C(26) 2.02(1) . . yes
Co(1) C(27) 2.02(1) . . yes
Co(1) C(28) 2.00(1) . . yes
Co(2) C(29) 2.02(1) . . yes
Co(2) C(30) 2.03(2) . . yes
Co(2) C(31) 2.00(2) . . yes
Co(2) C(32) 2.02(1) . . yes
Co(2) C(33) 2.00(2) . . yes
Co(2) C(44) 2.01(1) . . yes
Co(2) C(40) 2.02(1) . . yes
Co(2) C(47) 2.02(1) . . yes
Co(2) C(48) 2.01(1) . . yes
Co(2) C(49) 2.00(1) . . yes
Cr(1) O(1) 1.952(6) . . yes
Cr(1) O(2) 1.950(6) . . yes
Cr(1) O(3) 1.949(6) . . yes
Cr(1) O(4) 1.931(6) . . yes
Cr(1) O(5) 1.939(6) . . yes
Cr(1) O(6) 1.939(6) . . yes
O(1) C(1) 1.33(1) . . yes
O(2) C(6) 1.32(1) . . yes
O(3) C(7) 1.32(1) . . yes
O(4) C(12) 1.31(1) . . yes
O(5) C(13) 1.310(9) . . yes
O(6) C(18) 1.309(10) . . yes
C(1) C(2) 1.38(1) . . yes
C(1) C(6) 1.41(1) . . yes
C(2) C(3) 1.40(1) . . yes
C(3) C(4) 1.36(1) . . yes
C(4) C(5) 1.40(1) . . yes
C(5) C(6) 1.41(1) . . yes
C(7) C(8) 1.38(1) . . yes
C(7) C(12) 1.42(1) . . yes
C(8) C(9) 1.39(1) . . yes
C(9) C(10) 1.40(1) . . yes
C(10) C(11) 1.39(2) . . yes
C(11) C(12) 1.40(1) . . yes
C(13) C(14) 1.40(1) . . yes
C(13) C(18) 1.42(1) . . yes
C(14) C(15) 1.38(1) . . yes
C(15) C(16) 1.41(2) . . yes
C(16) C(17) 1.38(1) . . yes
C(17) C(18) 1.39(1) . . yes
C(19) C(20) 1.40(3) . . yes
C(19) C(23) 1.33(2) . . yes
C(20) C(21) 1.43(3) . . yes
C(21) C(22) 1.35(3) . . yes
C(22) C(23) 1.32(2) . . yes
C(24) C(25) 1.40(2) . . yes
C(24) C(28) 1.38(2) . . yes
C(25) C(26) 1.40(2) . . yes
C(26) C(27) 1.37(2) . . yes
C(27) C(28) 1.42(2) . . yes
C(29) C(30) 1.39(2) . . yes
C(29) C(33) 1.37(3) . . yes
C(30) C(31) 1.41(2) . . yes
C(31) C(32) 1.39(3) . . yes
C(32) C(33) 1.36(2) . . yes
C(44) C(40) 1.40(2) . . yes
C(44) C(49) 1.40(2) . . yes
C(40) C(47) 1.40(2) . . yes
C(47) C(48) 1.40(2) . . yes
C(48) C(49) 1.40(2) . . yes

loop_
_geom_contact_atom_site_label_1
_geom_contact_atom_site_label_2
_geom_contact_distance
_geom_contact_site_symmetry_1
_geom_contact_site_symmetry_2
_geom_contact_publ_flag
Br(1) C(8) 3.457(10) . 3_655 ?
Br(1) C(24) 3.59(1) . 3_655 ?
Br(2) C(10) 3.59(1) . 3_655 ?
Br(8) Br(11) 3.577(2) . 3_756 ?
Br(10) C(22) 3.40(1) . 3_756 ?
Br(10) C(32) 3.56(2) . 3_656 ?
Br(12) C(33) 3.53(2) . 1_655 ?
O(1) C(24) 3.38(1) . . ?
O(1) C(19) 3.43(1) . . ?
O(1) C(25) 3.50(1) . 3_655 ?
O(1) C(24) 3.56(1) . 3_655 ?
O(2) C(30) 3.16(2) . . ?
O(2) C(40) 3.46(1) . 4_555 ?
O(3) C(30) 3.11(2) . . ?
O(3) C(25) 3.26(1) . 3_655 ?
O(3) C(31) 3.36(2) . . ?
O(4) C(28) 3.46(1) . . ?
O(4) C(23) 3.49(2) . . ?
O(5) C(31) 3.31(2) . . ?
O(5) C(30) 3.54(2) . . ?
O(6) C(44) 3.14(1) . 4_555 ?
O(6) C(19) 3.55(2) . . ?
C(1) C(25) 3.32(1) . 3_655 ?
C(1) C(24) 3.40(1) . 3_655 ?
C(2) C(28) 3.31(1) . 3_655 ?
C(2) C(24) 3.32(1) . 3_655 ?
C(3) C(28) 3.38(1) . 3_655 ?
C(3) C(27) 3.39(1) . 3_655 ?
C(4) C(27) 3.48(1) . 3_655 ?
C(5) C(26) 3.59(1) . 3_655 ?
C(6) C(25) 3.55(1) . 3_655 ?
C(17) C(44) 3.28(1) . 4_555 ?
C(18) C(44) 3.11(1) . 4_555 ?
C(18) C(40) 3.57(2) . 4_555 ?
C(29) C(44) 3.29(2) . . ?
C(29) C(40) 3.39(2) . . ?
C(30) C(49) 3.26(2) . . ?
C(30) C(44) 3.34(2) . . ?
C(31) C(48) 3.27(2) . . ?
C(31) C(49) 3.32(2) . . ?
C(32) C(47) 3.36(2) . . ?
C(32) C(48) 3.40(2) . . ?
C(33) C(40) 3.33(2) . . ?
C(33) C(47) 3.41(2) . . ?
